data_2023124
loop_
_publ_author_name
'Zeller, Matthias'
'Parent, Stephan'
'Schultheiss, Nate'

_publ_section_title
;
 Structural characterization and comparative analysis of polymorphic forms
 of psilocin (4-hydroxy-N,N-dimethyltryptamine)
;
_journal_coeditor_code HB8096
_journal_issue 6
_journal_name_full 'Acta Crystallographica Section E Crystallographic Communications'
_journal_paper_doi 10.1107/S2056989024004201
_journal_volume 80
_journal_year 2024
_chemical_formula_iupac 'C12 H16 N2 O'
_chemical_formula_moiety 'C12 H16 N2 O'
_chemical_formula_sum 'C12 H16 N2 O'
_chemical_formula_weight 204.27
_chemical_name_common
;
4-Hydroxy-<i>N</i>,<i>N</i>-dimethyltryptamine
;
_chemical_name_systematic
;
3-[2-(Dimethylamino)ethyl]-1<i>H</i>-indol-4-ol
;
_space_group_crystal_system monoclinic
_space_group_IT_number 14
_space_group_name_Hall '-P 2yn'
_space_group_name_H-M_alt 'P 1 21/n 1'
_atom_sites_solution_hydrogens mixed
_atom_sites_solution_primary dual
_atom_sites_solution_secondary difmap
_audit_creation_method SHELXL-2019/3
_cell_angle_alpha 90
_cell_angle_beta 107.490(7)
_cell_angle_gamma 90
_cell_formula_units_Z 4
_cell_length_a 9.5331(7)
_cell_length_b 8.9358(3)
_cell_length_c 14.0279(7)
_cell_measurement_reflns_used 2141
_cell_measurement_temperature 293(2)
_cell_measurement_theta_max 77.0740
_cell_measurement_theta_min 4.9300
_cell_volume 1139.73(12)
_computing_cell_refinement
;
CrysAlisPro 1.171.38.41r (Rigaku OD, 2015)
;
_computing_data_collection
;
CrysAlisPro 1.171.38.41r (Rigaku OD, 2015)
;
_computing_data_reduction
;
CrysAlisPro 1.171.38.41r (Rigaku OD, 2015)
;
_computing_publication_material 'publCIF (Westrip, 2013)'
_computing_structure_refinement
;
<i>SHELXL2019/2</i> (Sheldrick, 2015b),
<i>ShelXle</i> Rev1580 (H\"ubschle <i>et al.</i>,  2011)
;
_computing_structure_solution
;
<i>SHELXT</i> (Sheldrick, 2015a)
;
_diffrn_ambient_temperature 293(2)
_diffrn_detector 'CCD plate'
_diffrn_measured_fraction_theta_full 0.998
_diffrn_measured_fraction_theta_max 0.955
_diffrn_measurement_device 'four-circle diffractometer'
_diffrn_measurement_device_type 'SuperNova, Single source at offset, Pilatus 200/300K'
_diffrn_measurement_method '\w scans'
_diffrn_radiation_type CuK\a
_diffrn_radiation_wavelength 1.54184
_diffrn_reflns_av_R_equivalents 0.0194
_diffrn_reflns_av_unetI/netI 0.0265
_diffrn_reflns_limit_h_max 8
_diffrn_reflns_limit_h_min -11
_diffrn_reflns_limit_k_max 11
_diffrn_reflns_limit_k_min -11
_diffrn_reflns_limit_l_max 17
_diffrn_reflns_limit_l_min -17
_diffrn_reflns_number 4929
_diffrn_reflns_theta_full 67.684
_diffrn_reflns_theta_max 78.006
_diffrn_reflns_theta_min 4.992
_diffrn_source 'micro-focus sealed X-ray tube'
_exptl_absorpt_coefficient_mu 0.610
_exptl_absorpt_correction_T_max 1.00000
_exptl_absorpt_correction_T_min 0.67466
_exptl_absorpt_correction_type multi-scan
_exptl_absorpt_process_details
;
(CrysAlisPro; Rigaku OD, 2015)
;
_exptl_crystal_colour colourless
_exptl_crystal_density_diffrn 1.190
_exptl_crystal_description plate
_exptl_crystal_F_000 440
_exptl_crystal_size_max 0.370
_exptl_crystal_size_mid 0.160
_exptl_crystal_size_min 0.040
_refine_diff_density_max 0.175
_refine_diff_density_min -0.162
_refine_ls_extinction_method none
_refine_ls_goodness_of_fit_ref 1.132
_refine_ls_hydrogen_treatment mixed
_refine_ls_matrix_type full
_refine_ls_number_parameters 280
_refine_ls_number_reflns 2329
_refine_ls_number_restraints 532
_refine_ls_restrained_S_all 1.096
_refine_ls_R_factor_all 0.0785
_refine_ls_R_factor_gt 0.0645
_refine_ls_shift/su_max 0.000
_refine_ls_shift/su_mean 0.000
_refine_ls_structure_factor_coef Fsqd
_refine_ls_weighting_details 'w=1/[\s^2^(Fo^2^)+(0.1062P)^2^+0.3139P] where P=(Fo^2^+2Fc^2^)/3'
_refine_ls_weighting_scheme calc
_refine_ls_wR_factor_gt 0.2089
_refine_ls_wR_factor_ref 0.2207
_reflns_number_gt 1754
_reflns_number_total 2329
_reflns_threshold_expression 'I > 2\s(I)'
_cod_data_source_file hb8096.cif
_cod_data_source_block Form_II_293K
_cod_original_cell_volume 1139.73(11)
_cod_original_sg_symbol_H-M 'P 21/n'
_cod_database_code 2023124
_shelx_space_group_comment
;
The symmetry employed for this shelxl refinement is uniquely defined
by the following loop, which should always be used as a source of
symmetry information in preference to the above space-group names.
They are only intended as comments.
;
_shelx_estimated_absorpt_t_min 0.806
_shelx_estimated_absorpt_t_max 0.976

loop_
_space_group_symop_operation_xyz
'x, y, z'
'-x+1/2, y+1/2, -z+1/2'
'-x, -y, -z'
'x-1/2, -y-1/2, z-1/2'

loop_
_atom_site_type_symbol
_atom_site_label
_atom_site_fract_x
_atom_site_fract_y
_atom_site_fract_z
_atom_site_U_iso_or_equiv
_atom_site_adp_type
_atom_site_calc_flag
_atom_site_occupancy
_atom_site_disorder_assembly
_atom_site_disorder_group
H H1 0.629(5) 0.548(5) 0.379(3) 0.120(13) Uiso d 1 . .
C C1 0.6049(6) 0.4321(5) 0.1961(3) 0.0786(12) Uani d 0.689(5) A 1
H H1A 0.701941 0.477062 0.218344 0.094 Uiso calc 0.689(5) A 1
H H1B 0.598839 0.374580 0.136326 0.094 Uiso calc 0.689(5) A 1
C C2 0.5891(7) 0.3248(5) 0.2772(3) 0.0793(11) Uani d 0.689(5) A 1
H H2A 0.485373 0.309139 0.268700 0.095 Uiso calc 0.689(5) A 1
H H2B 0.631533 0.228959 0.268722 0.095 Uiso calc 0.689(5) A 1
N N2 0.6602(6) 0.3790(7) 0.3790(4) 0.0700(13) Uani d 0.689(5) A 1
C C3 0.8215(7) 0.3657(8) 0.4111(6) 0.0991(18) Uani d 0.689(5) A 1
H H3A 0.848490 0.262228 0.410669 0.149 Uiso calc 0.689(5) A 1
H H3B 0.860680 0.405160 0.477477 0.149 Uiso calc 0.689(5) A 1
H H3C 0.860535 0.420937 0.366147 0.149 Uiso calc 0.689(5) A 1
C C4 0.6000(8) 0.3008(7) 0.4497(5) 0.0880(16) Uani d 0.689(5) A 1
H H4A 0.496721 0.321472 0.433727 0.132 Uiso calc 0.689(5) A 1
H H4B 0.649220 0.334574 0.516344 0.132 Uiso calc 0.689(5) A 1
H H4C 0.614668 0.195002 0.445389 0.132 Uiso calc 0.689(5) A 1
N N1 0.3190(10) 0.6949(9) 0.0677(6) 0.0731(15) Uani d 0.689(5) A 1
H H1N 0.253727 0.724472 0.014198 0.110 Uiso calc 0.689(5) A 1
C C5 0.3974(7) 0.5670(8) 0.0772(5) 0.0692(15) Uani d 0.689(5) A 1
H H5 0.387132 0.496668 0.026696 0.083 Uiso calc 0.689(5) A 1
C C6 0.4918(6) 0.5555(6) 0.1692(4) 0.0646(11) Uani d 0.689(5) A 1
C C7 0.4692(9) 0.6852(8) 0.2248(5) 0.0557(14) Uani d 0.689(5) A 1
C C8 0.5353(6) 0.7405(7) 0.3216(4) 0.0573(12) Uani d 0.689(5) A 1
C C9 0.4903(8) 0.8781(8) 0.3460(6) 0.0651(16) Uani d 0.689(5) A 1
H H9 0.533483 0.918116 0.409263 0.078 Uiso calc 0.689(5) A 1
C C10 0.3792(13) 0.9580(11) 0.2755(6) 0.0687(18) Uani d 0.689(5) A 1
H H10 0.346823 1.047946 0.294841 0.082 Uiso calc 0.689(5) A 1
C C11 0.3173(13) 0.9095(11) 0.1803(6) 0.0683(17) Uani d 0.689(5) A 1
H H11 0.249568 0.967390 0.133219 0.082 Uiso calc 0.689(5) A 1
C C12 0.3599(13) 0.7700(10) 0.1570(6) 0.0570(13) Uani d 0.689(5) A 1
O O1 0.6453(5) 0.6668(4) 0.3906(3) 0.0720(9) Uani d 0.689(5) A 1
C C1B 0.5012(11) 0.3867(10) 0.2090(7) 0.078(2) Uani d 0.311(5) A 2
H H1C 0.478936 0.323039 0.150278 0.094 Uiso calc 0.311(5) A 2
H H1D 0.446315 0.348423 0.251780 0.094 Uiso calc 0.311(5) A 2
C C2B 0.6645(12) 0.3715(13) 0.2644(7) 0.079(2) Uani d 0.311(5) A 2
H H2C 0.696312 0.270113 0.257242 0.095 Uiso calc 0.311(5) A 2
H H2D 0.720114 0.439026 0.235409 0.095 Uiso calc 0.311(5) A 2
N N2B 0.6939(15) 0.4062(19) 0.3706(9) 0.073(3) Uani d 0.311(5) A 2
C C3B 0.8539(14) 0.443(2) 0.4141(14) 0.105(4) Uani d 0.311(5) A 2
H H3D 0.911578 0.355453 0.411664 0.158 Uiso calc 0.311(5) A 2
H H3E 0.872839 0.473878 0.482286 0.158 Uiso calc 0.311(5) A 2
H H3F 0.879671 0.521794 0.376268 0.158 Uiso calc 0.311(5) A 2
C C4B 0.6546(16) 0.2889(18) 0.4287(12) 0.096(3) Uani d 0.311(5) A 2
H H4D 0.549796 0.276267 0.407503 0.143 Uiso calc 0.311(5) A 2
H H4E 0.687337 0.315529 0.498172 0.143 Uiso calc 0.311(5) A 2
H H4F 0.700690 0.197023 0.418951 0.143 Uiso calc 0.311(5) A 2
N N1B 0.306(2) 0.722(2) 0.0774(13) 0.068(2) Uani d 0.311(5) A 2
H H1NB 0.248617 0.762923 0.024437 0.102 Uiso calc 0.311(5) A 2
C C5B 0.3611(15) 0.5824(19) 0.0815(11) 0.065(2) Uani d 0.311(5) A 2
H H5B 0.343952 0.519523 0.026288 0.078 Uiso calc 0.311(5) A 2
C C6B 0.4454(12) 0.5433(12) 0.1756(10) 0.067(2) Uani d 0.311(5) A 2
C C7B 0.446(2) 0.6822(18) 0.2322(11) 0.055(2) Uani d 0.311(5) A 2
C C8B 0.4966(13) 0.7291(15) 0.3325(9) 0.056(2) Uani d 0.311(5) A 2
C C9B 0.4612(18) 0.8680(16) 0.3603(12) 0.058(2) Uani d 0.311(5) A 2
H H9B 0.499146 0.895479 0.427087 0.070 Uiso calc 0.311(5) A 2
C C10B 0.374(3) 0.968(2) 0.2955(13) 0.059(2) Uani d 0.311(5) A 2
H H10B 0.357485 1.063956 0.316512 0.071 Uiso calc 0.311(5) A 2
C C11B 0.312(3) 0.924(2) 0.2009(13) 0.059(2) Uani d 0.311(5) A 2
H H11B 0.241889 0.984553 0.156808 0.071 Uiso calc 0.311(5) A 2
C C12B 0.352(3) 0.788(2) 0.1687(14) 0.058(2) Uani d 0.311(5) A 2
O O1B 0.5739(11) 0.6420(9) 0.4069(5) 0.076(2) Uani d 0.311(5) A 2

loop_
_atom_site_aniso_label
_atom_site_aniso_U_11
_atom_site_aniso_U_22
_atom_site_aniso_U_33
_atom_site_aniso_U_12
_atom_site_aniso_U_13
_atom_site_aniso_U_23
C1 0.106(3) 0.067(2) 0.072(2) 0.004(2) 0.041(2) -0.0041(17)
C2 0.105(3) 0.055(2) 0.081(2) 0.003(2) 0.033(2) -0.0001(17)
N2 0.078(3) 0.059(3) 0.080(2) 0.0124(19) 0.0338(19) 0.0092(18)
C3 0.072(3) 0.097(4) 0.134(4) 0.026(3) 0.039(3) 0.019(4)
C4 0.104(4) 0.076(3) 0.094(3) -0.002(3) 0.045(3) 0.015(2)
N1 0.084(3) 0.078(4) 0.050(2) -0.007(2) 0.0099(18) -0.004(2)
C5 0.084(3) 0.072(3) 0.0559(19) -0.008(2) 0.028(2) -0.0104(18)
C6 0.082(3) 0.0618(19) 0.0557(17) -0.0055(19) 0.028(2) -0.0054(14)
C7 0.064(3) 0.0537(18) 0.0522(19) -0.0065(17) 0.0216(17) 0.0023(15)
C8 0.064(3) 0.0563(19) 0.0525(19) -0.0007(19) 0.0193(18) 0.0034(15)
C9 0.081(3) 0.060(2) 0.059(3) 0.001(2) 0.028(2) -0.0028(18)
C10 0.078(2) 0.063(3) 0.072(4) 0.009(2) 0.032(3) -0.004(3)
C11 0.069(2) 0.070(3) 0.066(3) 0.011(2) 0.020(3) 0.005(2)
C12 0.059(2) 0.063(3) 0.049(2) -0.009(2) 0.0173(19) 0.0030(19)
O1 0.083(2) 0.0611(17) 0.0585(17) 0.0045(16) 0.0007(15) -0.0042(12)
C1B 0.095(4) 0.066(4) 0.073(4) -0.004(3) 0.026(3) -0.012(3)
C2B 0.096(4) 0.071(4) 0.076(4) 0.010(4) 0.035(3) -0.004(3)
N2B 0.081(5) 0.065(5) 0.078(4) 0.009(4) 0.032(4) 0.001(4)
C3B 0.069(6) 0.113(9) 0.131(8) 0.016(7) 0.026(6) 0.003(8)
C4B 0.099(7) 0.086(6) 0.108(7) 0.012(6) 0.040(6) 0.023(6)
N1B 0.083(4) 0.064(4) 0.053(4) 0.001(3) 0.014(3) 0.002(3)
C5B 0.077(4) 0.068(4) 0.054(3) -0.006(4) 0.024(3) -0.012(3)
C6B 0.077(4) 0.063(3) 0.065(3) -0.001(3) 0.026(3) -0.008(3)
C7B 0.065(4) 0.053(3) 0.050(3) 0.000(3) 0.021(3) -0.001(3)
C8B 0.067(4) 0.054(3) 0.047(3) 0.000(3) 0.019(3) 0.001(3)
C9B 0.074(4) 0.054(3) 0.052(4) 0.000(3) 0.029(3) -0.001(3)
C10B 0.073(4) 0.053(4) 0.060(4) 0.009(3) 0.034(4) -0.007(3)
C11B 0.064(4) 0.061(4) 0.059(5) 0.011(3) 0.030(4) -0.001(4)
C12B 0.065(4) 0.061(4) 0.051(4) -0.006(3) 0.019(3) 0.000(3)
O1B 0.098(5) 0.066(4) 0.051(3) 0.014(4) 0.005(3) -0.002(3)

loop_
_atom_type_symbol
_atom_type_description
_atom_type_scat_dispersion_real
_atom_type_scat_dispersion_imag
_atom_type_scat_source
C C 0.0181 0.0091 'International Tables Vol C Tables 4.2.6.8 and 6.1.1.4'
H H 0.0000 0.0000 'International Tables Vol C Tables 4.2.6.8 and 6.1.1.4'
N N 0.0311 0.0180 'International Tables Vol C Tables 4.2.6.8 and 6.1.1.4'
O O 0.0492 0.0322 'International Tables Vol C Tables 4.2.6.8 and 6.1.1.4'

loop_
_geom_angle_atom_site_label_1
_geom_angle_atom_site_label_2
_geom_angle_atom_site_label_3
_geom_angle_site_symmetry_1
_geom_angle_site_symmetry_3
_geom_angle
_geom_angle_publ_flag
C6 C1 C2 . . 114.9(4) ?
C6 C1 H1A . . 108.5 ?
C2 C1 H1A . . 108.5 ?
C6 C1 H1B . . 108.5 ?
C2 C1 H1B . . 108.5 ?
H1A C1 H1B . . 107.5 ?
N2 C2 C1 . . 113.5(4) ?
N2 C2 H2A . . 108.9 ?
C1 C2 H2A . . 108.9 ?
N2 C2 H2B . . 108.9 ?
C1 C2 H2B . . 108.9 ?
H2A C2 H2B . . 107.7 ?
C4 N2 C2 . . 110.0(5) ?
C4 N2 C3 . . 109.9(5) ?
C2 N2 C3 . . 113.9(6) ?
N2 C3 H3A . . 109.5 ?
N2 C3 H3B . . 109.5 ?
H3A C3 H3B . . 109.5 ?
N2 C3 H3C . . 109.5 ?
H3A C3 H3C . . 109.5 ?
H3B C3 H3C . . 109.5 ?
N2 C4 H4A . . 109.5 ?
N2 C4 H4B . . 109.5 ?
H4A C4 H4B . . 109.5 ?
N2 C4 H4C . . 109.5 ?
H4A C4 H4C . . 109.5 ?
H4B C4 H4C . . 109.5 ?
C5 N1 C12 . . 109.1(6) ?
C5 N1 H1N . . 125.4 ?
C12 N1 H1N . . 125.4 ?
C6 C5 N1 . . 110.7(5) ?
C6 C5 H5 . . 124.7 ?
N1 C5 H5 . . 124.7 ?
C5 C6 C7 . . 107.0(5) ?
C5 C6 C1 . . 121.4(5) ?
C7 C6 C1 . . 131.3(5) ?
C8 C7 C12 . . 119.4(5) ?
C8 C7 C6 . . 134.9(5) ?
C12 C7 C6 . . 105.5(4) ?
O1 C8 C9 . . 118.9(5) ?
O1 C8 C7 . . 122.9(5) ?
C9 C8 C7 . . 118.2(5) ?
C8 C9 C10 . . 120.1(6) ?
C8 C9 H9 . . 119.9 ?
C10 C9 H9 . . 119.9 ?
C11 C10 C9 . . 122.8(7) ?
C11 C10 H10 . . 118.6 ?
C9 C10 H10 . . 118.6 ?
C10 C11 C12 . . 116.7(6) ?
C10 C11 H11 . . 121.6 ?
C12 C11 H11 . . 121.6 ?
N1 C12 C11 . . 129.5(6) ?
N1 C12 C7 . . 107.7(5) ?
C11 C12 C7 . . 122.6(6) ?
C8 O1 H1 . . 109(2) ?
C6B C1B C2B . . 116.7(8) ?
C6B C1B H1C . . 108.1 ?
C2B C1B H1C . . 108.1 ?
C6B C1B H1D . . 108.1 ?
C2B C1B H1D . . 108.1 ?
H1C C1B H1D . . 107.3 ?
N2B C2B C1B . . 110.8(9) ?
N2B C2B H2C . . 109.5 ?
C1B C2B H2C . . 109.5 ?
N2B C2B H2D . . 109.5 ?
C1B C2B H2D . . 109.5 ?
H2C C2B H2D . . 108.1 ?
C4B N2B C2B . . 114.7(13) ?
C4B N2B C3B . . 109.4(12) ?
C2B N2B C3B . . 108.7(12) ?
C4B N2B H1 . . 114(2) ?
C2B N2B H1 . . 108.3(19) ?
C3B N2B H1 . . 101(2) ?
N2B C3B H3D . . 109.5 ?
N2B C3B H3E . . 109.5 ?
H3D C3B H3E . . 109.5 ?
N2B C3B H3F . . 109.5 ?
H3D C3B H3F . . 109.5 ?
H3E C3B H3F . . 109.5 ?
N2B C4B H4D . . 109.5 ?
N2B C4B H4E . . 109.5 ?
H4D C4B H4E . . 109.5 ?
N2B C4B H4F . . 109.5 ?
H4D C4B H4F . . 109.5 ?
H4E C4B H4F . . 109.5 ?
C5B N1B C12B . . 110.4(12) ?
C5B N1B H1NB . . 124.8 ?
C12B N1B H1NB . . 124.8 ?
N1B C5B C6B . . 112.7(12) ?
N1B C5B H5B . . 123.6 ?
C6B C5B H5B . . 123.6 ?
C5B C6B C7B . . 102.2(10) ?
C5B C6B C1B . . 125.6(11) ?
C7B C6B C1B . . 131.7(10) ?
C8B C7B C12B . . 113.1(11) ?
C8B C7B C6B . . 137.3(12) ?
C12B C7B C6B . . 108.8(10) ?
O1B C8B C9B . . 115.5(10) ?
O1B C8B C7B . . 123.5(11) ?
C9B C8B C7B . . 120.9(10) ?
C10B C9B C8B . . 123.9(12) ?
C10B C9B H9B . . 118.1 ?
C8B C9B H9B . . 118.1 ?
C11B C10B C9B . . 117.7(14) ?
C11B C10B H10B . . 121.2 ?
C9B C10B H10B . . 121.2 ?
C10B C11B C12B . . 119.6(14) ?
C10B C11B H11B . . 120.2 ?
C12B C11B H11B . . 120.2 ?
N1B C12B C11B . . 129.8(13) ?
N1B C12B C7B . . 105.7(11) ?
C11B C12B C7B . . 124.4(13) ?
C8B O1B H1 . . 111(2) ?

loop_
_geom_bond_atom_site_label_1
_geom_bond_atom_site_label_2
_geom_bond_site_symmetry_2
_geom_bond_distance
_geom_bond_publ_flag
C1 C6 . 1.509(6) ?
C1 C2 . 1.530(6) ?
C1 H1A . 0.9700 ?
C1 H1B . 0.9700 ?
C2 N2 . 1.466(7) ?
C2 H2A . 0.9700 ?
C2 H2B . 0.9700 ?
N2 C4 . 1.463(7) ?
N2 C3 . 1.471(7) ?
C3 H3A . 0.9600 ?
C3 H3B . 0.9600 ?
C3 H3C . 0.9600 ?
C4 H4A . 0.9600 ?
C4 H4B . 0.9600 ?
C4 H4C . 0.9600 ?
N1 C5 . 1.350(7) ?
N1 C12 . 1.370(6) ?
N1 H1N . 0.8600 ?
C5 C6 . 1.337(7) ?
C5 H5 . 0.9300 ?
C6 C7 . 1.449(6) ?
C7 C8 . 1.403(6) ?
C7 C12 . 1.404(6) ?
C8 O1 . 1.364(5) ?
C8 C9 . 1.379(7) ?
C9 C10 . 1.408(7) ?
C9 H9 . 0.9300 ?
C10 C11 . 1.358(7) ?
C10 H10 . 0.9300 ?
C11 C12 . 1.380(7) ?
C11 H11 . 0.9300 ?
O1 H1 . 1.08(5) ?
C1B C6B . 1.521(12) ?
C1B C2B . 1.523(12) ?
C1B H1C . 0.9700 ?
C1B H1D . 0.9700 ?
C2B N2B . 1.463(13) ?
C2B H2C . 0.9700 ?
C2B H2D . 0.9700 ?
N2B C4B . 1.444(14) ?
N2B C3B . 1.498(14) ?
N2B H1 . 1.43(5) ?
C3B H3D . 0.9600 ?
C3B H3E . 0.9600 ?
C3B H3F . 0.9600 ?
C4B H4D . 0.9600 ?
C4B H4E . 0.9600 ?
C4B H4F . 0.9600 ?
N1B C5B . 1.347(13) ?
N1B C12B . 1.359(13) ?
N1B H1NB . 0.8600 ?
C5B C6B . 1.368(13) ?
C5B H5B . 0.9300 ?
C6B C7B . 1.472(12) ?
C7B C8B . 1.407(12) ?
C7B C12B . 1.416(13) ?
C8B O1B . 1.333(11) ?
C8B C9B . 1.374(12) ?
C9B C10B . 1.369(13) ?
C9B H9B . 0.9300 ?
C10B C11B . 1.340(13) ?
C10B H10B . 0.9300 ?
C11B C12B . 1.397(13) ?
C11B H11B . 0.9300 ?
O1B H1 . 1.12(5) ?

loop_
_geom_hbond_atom_site_label_D
_geom_hbond_atom_site_label_H
_geom_hbond_atom_site_label_A
_geom_hbond_site_symmetry_A
_geom_hbond_distance_DH
_geom_hbond_distance_HA
_geom_hbond_distance_DA
_geom_hbond_angle_DHA
_geom_hbond_publ_flag
N1 H1N O1 4_575 0.86 1.99 2.823(8) 164 yes
N1B H1NB O1B 4_575 0.86 2.14 2.984(18) 169 yes
O1 H1 N2 1_555 1.08(5) 1.54(5) 2.584(8) 161(4) yes
O1B H1 N2B 1_555 1.12(5) 1.43(5) 2.52(2) 162(4) yes

loop_
_geom_torsion_atom_site_label_1
_geom_torsion_atom_site_label_2
_geom_torsion_atom_site_label_3
_geom_torsion_atom_site_label_4
_geom_torsion_site_symmetry_1
_geom_torsion_site_symmetry_2
_geom_torsion_site_symmetry_3
_geom_torsion_site_symmetry_4
_geom_torsion
_geom_torsion_publ_flag
C6 C1 C2 N2 . . . . -84.6(6) ?
C1 C2 N2 C4 . . . . 160.7(5) ?
C1 C2 N2 C3 . . . . -75.4(6) ?
C12 N1 C5 C6 . . . . -1.3(8) ?
N1 C5 C6 C7 . . . . 1.9(7) ?
N1 C5 C6 C1 . . . . -172.9(5) ?
C2 C1 C6 C5 . . . . -117.6(6) ?
C2 C1 C6 C7 . . . . 69.1(8) ?
C5 C6 C7 C8 . . . . -177.2(8) ?
C1 C6 C7 C8 . . . . -3.3(13) ?
C5 C6 C7 C12 . . . . -1.6(9) ?
C1 C6 C7 C12 . . . . 172.3(7) ?
C12 C7 C8 O1 . . . . -177.9(8) ?
C6 C7 C8 O1 . . . . -2.8(12) ?
C12 C7 C8 C9 . . . . -0.4(11) ?
C6 C7 C8 C9 . . . . 174.7(8) ?
O1 C8 C9 C10 . . . . 178.6(7) ?
C7 C8 C9 C10 . . . . 1.1(10) ?
C8 C9 C10 C11 . . . . -3.6(14) ?
C9 C10 C11 C12 . . . . 5.1(16) ?
C5 N1 C12 C11 . . . . 174.9(11) ?
C5 N1 C12 C7 . . . . 0.2(10) ?
C10 C11 C12 N1 . . . . -178.3(12) ?
C10 C11 C12 C7 . . . . -4.4(16) ?
C8 C7 C12 N1 . . . . 177.3(8) ?
C6 C7 C12 N1 . . . . 0.8(10) ?
C8 C7 C12 C11 . . . . 2.2(15) ?
C6 C7 C12 C11 . . . . -174.3(10) ?
C6B C1B C2B N2B . . . . 83.2(13) ?
C1B C2B N2B C4B . . . . 76.8(14) ?
C1B C2B N2B C3B . . . . -160.4(12) ?
C12B N1B C5B C6B . . . . 1.6(15) ?
N1B C5B C6B C7B . . . . -3.9(10) ?
N1B C5B C6B C1B . . . . 168.7(12) ?
C2B C1B C6B C5B . . . . 130.1(10) ?
C2B C1B C6B C7B . . . . -59.5(17) ?
C5B C6B C7B C8B . . . . 173(2) ?
C1B C6B C7B C8B . . . . 1(3) ?
C5B C6B C7B C12B . . . . 4.8(19) ?
C1B C6B C7B C12B . . . . -167.2(18) ?
C12B C7B C8B O1B . . . . 173.0(19) ?
C6B C7B C8B O1B . . . . 5(3) ?
C12B C7B C8B C9B . . . . -3(3) ?
C6B C7B C8B C9B . . . . -171.8(19) ?
O1B C8B C9B C10B . . . . -175.0(17) ?
C7B C8B C9B C10B . . . . 2(2) ?
C8B C9B C10B C11B . . . . 4(3) ?
C9B C10B C11B C12B . . . . -8(3) ?
C5B N1B C12B C11B . . . . -173(3) ?
C5B N1B C12B C7B . . . . 2(2) ?
C10B C11B C12B N1B . . . . -180(3) ?
C10B C11B C12B C7B . . . . 6(4) ?
C8B C7B C12B N1B . . . . -175.7(18) ?
C6B C7B C12B N1B . . . . -4(3) ?
C8B C7B C12B C11B . . . . 0(4) ?
C6B C7B C12B C11B . . . . 171(2) ?
